data_4501829
loop_
_publ_author_name
'Chakravarty, Paroma'
'Suryanarayanan, Raj'

_publ_section_title
;
 Characterization and Structure Analysis of Thiamine Hydrochloride
 Methanol Solvate
;
_journal_issue 10
_journal_name_full 'Crystal Growth &amp; Design'
_journal_page_first 4414
_journal_paper_doi 10.1021/cg100522f
_journal_volume 10
_journal_year 2010
_chemical_formula_moiety 'C12 H18 N4 O S, C H4 O, 2(Cl)'
_chemical_formula_sum 'C13 H22 Cl2 N4 O2 S'
_chemical_formula_weight 369.31
_chemical_name_common 'thiamine hydrochloride monomethanolate'
_chemical_name_systematic
; 
 ? 
;
_space_group_IT_number 2
_symmetry_cell_setting triclinic
_symmetry_space_group_name_Hall '-P 1'
_symmetry_space_group_name_H-M 'P -1'
_atom_sites_solution_hydrogens geom
_atom_sites_solution_primary direct
_atom_sites_solution_secondary difmap
_audit_creation_method SHELXL-97
_cell_angle_alpha 105.550(1)
_cell_angle_beta 90.819(1)
_cell_angle_gamma 101.825(1)
_cell_formula_units_Z 2
_cell_length_a 7.2946(8)
_cell_length_b 11.0874(13)
_cell_length_c 11.3981(13)
_cell_measurement_reflns_used 2973
_cell_measurement_temperature 123(2)
_cell_measurement_theta_max 27.47
_cell_measurement_theta_min 2.29
_cell_volume 866.92(17)
_computing_cell_refinement 'Bruker SMART'
_computing_data_collection 'Bruker SMART'
_computing_data_reduction 'Bruker SAINT'
_computing_molecular_graphics 'Bruker SHELXTL'
_computing_publication_material 'Bruker SHELXTL'
_computing_structure_refinement 'Bruker SHELXTL'
_computing_structure_solution 'Bruker SHELXTL'
_diffrn_ambient_temperature 123(2)
_diffrn_measured_fraction_theta_full 0.982
_diffrn_measured_fraction_theta_max 0.982
_diffrn_measurement_device_type 'CCD area detector'
_diffrn_measurement_method 'phi and omega scans'
_diffrn_radiation_monochromator graphite
_diffrn_radiation_source 'sealed tube'
_diffrn_radiation_type MoK\a
_diffrn_radiation_wavelength 0.71073
_diffrn_reflns_av_R_equivalents 0.0241
_diffrn_reflns_av_sigmaI/netI 0.0236
_diffrn_reflns_limit_h_max 9
_diffrn_reflns_limit_h_min -9
_diffrn_reflns_limit_k_max 13
_diffrn_reflns_limit_k_min -14
_diffrn_reflns_limit_l_max 14
_diffrn_reflns_limit_l_min 0
_diffrn_reflns_number 10426
_diffrn_reflns_theta_full 27.51
_diffrn_reflns_theta_max 27.51
_diffrn_reflns_theta_min 1.86
_exptl_absorpt_coefficient_mu 0.506
_exptl_absorpt_correction_T_max 0.9055
_exptl_absorpt_correction_T_min 0.8427
_exptl_absorpt_correction_type multi-scan
_exptl_absorpt_process_details 'SADABS (Sheldrick, 2008)'
_exptl_crystal_colour Colorless
_exptl_crystal_density_diffrn 1.415
_exptl_crystal_density_method 'not measured'
_exptl_crystal_description Plate
_exptl_crystal_F_000 388
_exptl_crystal_size_max 0.35
_exptl_crystal_size_mid 0.35
_exptl_crystal_size_min 0.20
_refine_diff_density_max 0.380
_refine_diff_density_min -0.223
_refine_diff_density_rms 0.052
_refine_ls_extinction_method none
_refine_ls_goodness_of_fit_ref 1.056
_refine_ls_hydrogen_treatment constr
_refine_ls_matrix_type full
_refine_ls_number_parameters 204
_refine_ls_number_reflns 3932
_refine_ls_number_restraints 0
_refine_ls_restrained_S_all 1.056
_refine_ls_R_factor_all 0.0327
_refine_ls_R_factor_gt 0.0280
_refine_ls_shift/su_max 0.001
_refine_ls_shift/su_mean 0.000
_refine_ls_structure_factor_coef Fsqd
_refine_ls_weighting_details 'calc w=1/[\s^2^(Fo^2^)+(0.0348P)^2^+0.4013P] where P=(Fo^2^+2Fc^2^)/3'
_refine_ls_weighting_scheme calc
_refine_ls_wR_factor_gt 0.0715
_refine_ls_wR_factor_ref 0.0744
_reflns_number_gt 3508
_reflns_number_total 3932
_reflns_threshold_expression >2sigma(I)
_cod_data_source_file cg100522f_si_001.cif
_cod_data_source_block 09153b
_cod_depositor_comments
;
The following automatic conversions were performed:

'_symmetry_cell_setting' value 'Triclinic' changed to 'triclinic'
according to /home/saulius/struct/CIF-dictionaries/cif_core.dic
dictionary named 'cif_core.dic' version 2.4.2 from
2011-04-26.

'_exptl_absorpt_correction_type' value 'Multi-scan'
changed to 'multi-scan' according to
/home/saulius/struct/CIF-dictionaries/cif_core.dic dictionary named
'cif_core.dic' version 2.4.2 from 2011-04-26.

Automatic conversion script
Id: cif_fix_values 1715 2011-07-08 13:25:40Z adriana 
;
_cod_original_sg_symbol_H-M P-1
_cod_database_code 4501829

loop_
_symmetry_equiv_pos_as_xyz
'x, y, z'
'-x, -y, -z'

loop_
_atom_site_label
_atom_site_type_symbol
_atom_site_fract_x
_atom_site_fract_y
_atom_site_fract_z
_atom_site_U_iso_or_equiv
_atom_site_adp_type
_atom_site_occupancy
_atom_site_symmetry_multiplicity
_atom_site_calc_flag
_atom_site_refinement_flags
S1 S 0.00457(5) 0.23409(3) 0.09811(3) 0.01843(9) Uani 1 1 d .
O1 O 0.58336(14) 0.20530(11) 0.07448(10) 0.0268(2) Uani 1 1 d .
H1A H 0.5519 0.2332 0.1456 0.040 Uiso 1 1 calc R
N1 N 0.06235(15) 0.14913(10) 0.27432(10) 0.0141(2) Uani 1 1 d .
N2 N -0.29016(16) 0.24631(11) 0.60481(10) 0.0173(2) Uani 1 1 d .
H2A H -0.3996 0.2148 0.6285 0.021 Uiso 1 1 calc R
N3 N -0.04172(16) 0.42299(11) 0.62509(10) 0.0173(2) Uani 1 1 d .
N4 N 0.22318(16) 0.40056(11) 0.52477(11) 0.0190(2) Uani 1 1 d .
H4A H 0.2706 0.4819 0.5616 0.023 Uiso 1 1 calc R
H4B H 0.2896 0.3551 0.4741 0.023 Uiso 1 1 calc R
C1 C -0.03514(19) 0.22380(13) 0.24040(12) 0.0174(3) Uani 1 1 d .
H1B H -0.1181 0.2667 0.2906 0.021 Uiso 1 1 calc R
C2 C 0.06457(19) 0.12747(13) 0.39778(12) 0.0157(3) Uani 1 1 d .
H2B H 0.1965 0.1408 0.4293 0.019 Uiso 1 1 calc R
H2C H 0.0025 0.0373 0.3907 0.019 Uiso 1 1 calc R
C3 C 0.17215(18) 0.09309(12) 0.18473(12) 0.0153(3) Uani 1 1 d .
C4 C 0.2786(2) -0.00150(14) 0.20595(14) 0.0216(3) Uani 1 1 d .
H4C H 0.3402 -0.0351 0.1321 0.032 Uiso 1 1 calc R
H4D H 0.1919 -0.0722 0.2256 0.032 Uiso 1 1 calc R
H4E H 0.3738 0.0407 0.2741 0.032 Uiso 1 1 calc R
C5 C 0.15975(18) 0.13303(12) 0.08268(12) 0.0154(3) Uani 1 1 d .
C6 C 0.26966(19) 0.11009(13) -0.02808(12) 0.0178(3) Uani 1 1 d .
H6A H 0.1912 0.1085 -0.1003 0.021 Uiso 1 1 calc R
H6B H 0.3041 0.0257 -0.0427 0.021 Uiso 1 1 calc R
C7 C 0.44817(19) 0.21559(14) -0.01115(13) 0.0198(3) Uani 1 1 d .
H7A H 0.5034 0.2099 -0.0908 0.024 Uiso 1 1 calc R
H7B H 0.4151 0.3004 0.0172 0.024 Uiso 1 1 calc R
C8 C -0.20761(19) 0.37120(13) 0.65302(12) 0.0169(3) Uani 1 1 d .
C9 C -0.3142(2) 0.45043(15) 0.74176(14) 0.0250(3) Uani 1 1 d .
H9A H -0.3329 0.5229 0.7127 0.038 Uiso 1 1 calc R
H9B H -0.2432 0.4827 0.8216 0.038 Uiso 1 1 calc R
H9C H -0.4365 0.3977 0.7493 0.038 Uiso 1 1 calc R
C10 C 0.05276(19) 0.34681(13) 0.54554(12) 0.0156(3) Uani 1 1 d .
C11 C -0.03225(18) 0.21459(13) 0.48733(12) 0.0150(3) Uani 1 1 d .
C12 C -0.20535(19) 0.16934(13) 0.52023(12) 0.0169(3) Uani 1 1 d .
H12A H -0.2676 0.0828 0.4835 0.020 Uiso 1 1 calc R
Cl1 Cl 0.54555(4) 0.30972(3) 0.35455(3) 0.01992(9) Uani 1 1 d .
Cl2 Cl 0.30773(5) 0.14629(3) 0.66607(3) 0.02004(9) Uani 1 1 d .
O2 O 0.09985(18) 0.33080(12) 0.85793(12) 0.0378(3) Uani 1 1 d .
H2D H 0.1516 0.2839 0.8041 0.057 Uiso 1 1 calc R
C13 C 0.2048(3) 0.45931(17) 0.88685(16) 0.0340(4) Uani 1 1 d .
H13A H 0.1420 0.5146 0.9475 0.051 Uiso 1 1 calc R
H13B H 0.2136 0.4884 0.8128 0.051 Uiso 1 1 calc R
H13C H 0.3313 0.4636 0.9202 0.051 Uiso 1 1 calc R

loop_
_atom_site_aniso_label
_atom_site_aniso_U_11
_atom_site_aniso_U_22
_atom_site_aniso_U_33
_atom_site_aniso_U_23
_atom_site_aniso_U_13
_atom_site_aniso_U_12
S1 0.01683(17) 0.02443(18) 0.01734(17) 0.00737(13) 0.00329(12) 0.00965(13)
O1 0.0155(5) 0.0416(7) 0.0234(5) 0.0066(5) 0.0008(4) 0.0093(4)
N1 0.0118(5) 0.0142(5) 0.0152(5) 0.0023(4) 0.0012(4) 0.0024(4)
N2 0.0147(5) 0.0196(6) 0.0170(6) 0.0050(4) 0.0036(4) 0.0020(4)
N3 0.0168(6) 0.0176(6) 0.0172(6) 0.0038(4) 0.0024(4) 0.0038(4)
N4 0.0164(6) 0.0157(6) 0.0226(6) 0.0018(5) 0.0041(4) 0.0027(4)
C1 0.0152(6) 0.0203(7) 0.0175(6) 0.0047(5) 0.0032(5) 0.0064(5)
C2 0.0158(6) 0.0164(6) 0.0151(6) 0.0042(5) 0.0018(5) 0.0040(5)
C3 0.0123(6) 0.0138(6) 0.0175(6) 0.0011(5) 0.0013(5) 0.0019(5)
C4 0.0245(7) 0.0208(7) 0.0230(7) 0.0069(6) 0.0060(6) 0.0113(6)
C5 0.0110(6) 0.0146(6) 0.0187(6) 0.0016(5) 0.0012(5) 0.0029(5)
C6 0.0175(6) 0.0200(7) 0.0155(6) 0.0033(5) 0.0026(5) 0.0050(5)
C7 0.0155(6) 0.0233(7) 0.0211(7) 0.0066(6) 0.0036(5) 0.0049(5)
C8 0.0182(6) 0.0189(7) 0.0141(6) 0.0042(5) 0.0011(5) 0.0052(5)
C9 0.0230(7) 0.0230(7) 0.0262(8) 0.0013(6) 0.0092(6) 0.0055(6)
C10 0.0164(6) 0.0177(6) 0.0138(6) 0.0057(5) -0.0003(5) 0.0043(5)
C11 0.0154(6) 0.0168(6) 0.0131(6) 0.0039(5) 0.0005(5) 0.0042(5)
C12 0.0172(6) 0.0169(6) 0.0154(6) 0.0031(5) 0.0001(5) 0.0027(5)
Cl1 0.01531(16) 0.02014(17) 0.02202(17) 0.00244(13) 0.00203(12) 0.00312(12)
Cl2 0.01793(16) 0.02135(17) 0.01798(16) 0.00385(12) 0.00215(12) -0.00011(12)
O2 0.0411(7) 0.0393(7) 0.0408(7) 0.0175(6) 0.0193(6) 0.0166(6)
C13 0.0372(9) 0.0392(10) 0.0294(9) 0.0102(7) 0.0034(7) 0.0161(8)

loop_
_atom_type_symbol
_atom_type_description
_atom_type_scat_dispersion_real
_atom_type_scat_dispersion_imag
_atom_type_scat_source
C C 0.0033 0.0016 'International Tables Vol C Tables 4.2.6.8 and 6.1.1.4'
H H 0.0000 0.0000 'International Tables Vol C Tables 4.2.6.8 and 6.1.1.4'
N N 0.0061 0.0033 'International Tables Vol C Tables 4.2.6.8 and 6.1.1.4'
O O 0.0106 0.0060 'International Tables Vol C Tables 4.2.6.8 and 6.1.1.4'
S S 0.1246 0.1234 'International Tables Vol C Tables 4.2.6.8 and 6.1.1.4'
Cl Cl 0.1484 0.1585 'International Tables Vol C Tables 4.2.6.8 and 6.1.1.4'

loop_
_geom_angle_atom_site_label_1
_geom_angle_atom_site_label_2
_geom_angle_atom_site_label_3
_geom_angle
C1 S1 C5 91.39(7)
C7 O1 H1A 109.5
C1 N1 C3 114.25(11)
C1 N1 C2 124.49(11)
C3 N1 C2 121.22(11)
C8 N2 C12 120.30(12)
C8 N2 H2A 119.9
C12 N2 H2A 119.9
C8 N3 C10 118.49(12)
C10 N4 H4A 120.0
C10 N4 H4B 120.0
H4A N4 H4B 120.0
N1 C1 S1 112.22(10)
N1 C1 H1B 123.9
S1 C1 H1B 123.9
N1 C2 C11 112.94(10)
N1 C2 H2B 109.0
C11 C2 H2B 109.0
N1 C2 H2C 109.0
C11 C2 H2C 109.0
H2B C2 H2C 107.8
C5 C3 N1 111.45(11)
C5 C3 C4 128.01(12)
N1 C3 C4 120.50(12)
C3 C4 H4C 109.5
C3 C4 H4D 109.5
H4C C4 H4D 109.5
C3 C4 H4E 109.5
H4C C4 H4E 109.5
H4D C4 H4E 109.5
C3 C5 C6 129.28(12)
C3 C5 S1 110.63(10)
C6 C5 S1 119.87(10)
C5 C6 C7 110.65(11)
C5 C6 H6A 109.5
C7 C6 H6A 109.5
C5 C6 H6B 109.5
C7 C6 H6B 109.5
H6A C6 H6B 108.1
O1 C7 C6 111.91(12)
O1 C7 H7A 109.2
C6 C7 H7A 109.2
O1 C7 H7B 109.2
C6 C7 H7B 109.2
H7A C7 H7B 107.9
N3 C8 N2 122.89(12)
N3 C8 C9 120.29(12)
N2 C8 C9 116.82(12)
C8 C9 H9A 109.5
C8 C9 H9B 109.5
H9A C9 H9B 109.5
C8 C9 H9C 109.5
H9A C9 H9C 109.5
H9B C9 H9C 109.5
N4 C10 N3 116.77(12)
N4 C10 C11 122.40(12)
N3 C10 C11 120.83(12)
C12 C11 C10 116.68(12)
C12 C11 C2 120.42(12)
C10 C11 C2 122.87(12)
N2 C12 C11 120.64(12)
N2 C12 H12A 119.7
C11 C12 H12A 119.7
C13 O2 H2D 109.5
O2 C13 H13A 109.5
O2 C13 H13B 109.5
H13A C13 H13B 109.5
O2 C13 H13C 109.5
H13A C13 H13C 109.5
H13B C13 H13C 109.5

loop_
_geom_bond_atom_site_label_1
_geom_bond_atom_site_label_2
_geom_bond_distance
S1 C1 1.6812(14)
S1 C5 1.7285(13)
O1 C7 1.4200(17)
O1 H1A 0.8400
N1 C1 1.3212(17)
N1 C3 1.3991(16)
N1 C2 1.4900(17)
N2 C8 1.3501(18)
N2 C12 1.3539(17)
N2 H2A 0.8800
N3 C8 1.3114(18)
N3 C10 1.3625(17)
N4 C10 1.3180(18)
N4 H4A 0.8800
N4 H4B 0.8800
C1 H1B 0.9500
C2 C11 1.4985(18)
C2 H2B 0.9900
C2 H2C 0.9900
C3 C5 1.3590(19)
C3 C4 1.4920(18)
C4 H4C 0.9800
C4 H4D 0.9800
C4 H4E 0.9800
C5 C6 1.4972(18)
C6 C7 1.5325(19)
C6 H6A 0.9900
C6 H6B 0.9900
C7 H7A 0.9900
C7 H7B 0.9900
C8 C9 1.4918(19)
C9 H9A 0.9800
C9 H9B 0.9800
C9 H9C 0.9800
C10 C11 1.4380(18)
C11 C12 1.3570(19)
C12 H12A 0.9500
O2 C13 1.421(2)
O2 H2D 0.8400
C13 H13A 0.9800
C13 H13B 0.9800
C13 H13C 0.9800

loop_
_geom_hbond_atom_site_label_D
_geom_hbond_atom_site_label_H
_geom_hbond_atom_site_label_A
_geom_hbond_distance_DH
_geom_hbond_distance_HA
_geom_hbond_distance_DA
_geom_hbond_angle_DHA
_geom_hbond_site_symmetry_A
O1 H1A Cl1 0.84 2.31 3.1275(12) 165.0 .
N2 H2A Cl2 0.88 2.20 3.0760(12) 171.2 1_455
N4 H4A Cl1 0.88 2.36 3.2250(12) 168.5 2_666
N4 H4B Cl1 0.88 2.38 3.2190(12) 158.4 .
O2 H2D Cl2 0.84 2.36 3.1991(13) 175.2 .

loop_
_geom_torsion_atom_site_label_1
_geom_torsion_atom_site_label_2
_geom_torsion_atom_site_label_3
_geom_torsion_atom_site_label_4
_geom_torsion
C3 N1 C1 S1 -1.52(15)
C2 N1 C1 S1 176.40(9)
C5 S1 C1 N1 0.07(11)
C1 N1 C2 C11 -8.80(18)
C3 N1 C2 C11 168.98(11)
C1 N1 C3 C5 2.61(16)
C2 N1 C3 C5 -175.38(11)
C1 N1 C3 C4 -175.27(12)
C2 N1 C3 C4 6.73(18)
N1 C3 C5 C6 171.96(12)
C4 C3 C5 C6 -10.3(2)
N1 C3 C5 S1 -2.45(14)
C4 C3 C5 S1 175.24(12)
C1 S1 C5 C3 1.40(10)
C1 S1 C5 C6 -173.61(11)
C3 C5 C6 C7 -89.17(17)
S1 C5 C6 C7 84.80(13)
C5 C6 C7 O1 71.43(15)
C10 N3 C8 N2 -1.2(2)
C10 N3 C8 C9 178.69(12)
C12 N2 C8 N3 -2.6(2)
C12 N2 C8 C9 177.54(12)
C8 N3 C10 N4 -176.42(12)
C8 N3 C10 C11 3.99(19)
N4 C10 C11 C12 177.37(13)
N3 C10 C11 C12 -3.06(19)
N4 C10 C11 C2 -0.5(2)
N3 C10 C11 C2 179.03(12)
N1 C2 C11 C12 104.68(14)
N1 C2 C11 C10 -77.49(15)
C8 N2 C12 C11 3.4(2)
C10 C11 C12 N2 -0.67(19)
C2 C11 C12 N2 177.29(12)
